data_7041422
loop_
_publ_author_name
'Ferrer-Ugalde, A'
'Cabrera-Gonz\'alez, J'
'Ju\'arez-P\'erez, E J'
'Teixidor, F.'
'P\'erez-Inestrosa, E'
'Montenegro, J. M.'
'Sillanp\"a\"a, R'
'Haukka, M.'
'N\'u\~nez, R'

_publ_section_title
;
 Carborane-stilbene dyads: the influence of substituents and cluster
 isomers on photoluminescence properties.
;
_journal_issue 7
_journal_name_full 'Dalton transactions (Cambridge, England : 2003)'
_journal_page_first 2091
_journal_page_last 2104
_journal_paper_doi 10.1039/c6dt04003a
_journal_volume 46
_journal_year 2017
_chemical_compound_source 'synthesis as described'
_chemical_formula_moiety 'C15 H21 B10 I'
_chemical_formula_sum 'C15 H21 B10 I'
_chemical_formula_weight 436.32
_chemical_name_systematic
;
 ?
;
_space_group_IT_number 61
_symmetry_cell_setting orthorhombic
_symmetry_Int_Tables_number 61
_symmetry_space_group_name_Hall '-P 2ac 2ab'
_symmetry_space_group_name_H-M 'P b c a'
_atom_sites_solution_hydrogens geom
_atom_sites_solution_primary direct
_atom_sites_solution_secondary difmap
_audit_conform_dict_location ftp://ftp.iucr.org/pub/cif_core.dic
_audit_conform_dict_name cif_core.dic
_audit_conform_dict_version 2.3
_audit_creation_date 2013-02-19T15:16:20-00:00
_audit_creation_method 'WinGX routine CIF_UPDATE'
_audit_update_record
;
2016-10-03 deposited with the CCDC.
2016-12-13 downloaded from the CCDC.
;
_cell_angle_alpha 90
_cell_angle_beta 90
_cell_angle_gamma 90
_cell_formula_units_Z 8
_cell_length_a 8.0897(2)
_cell_length_b 21.1818(5)
_cell_length_c 22.1298(4)
_cell_measurement_reflns_used 4656
_cell_measurement_temperature 123(2)
_cell_measurement_theta_max 28.283
_cell_measurement_theta_min 0.407
_cell_measurement_wavelength 0.71073
_cell_volume 3792.04(15)
_computing_cell_refinement 'HKL Scalepack (Otwinowski & Minor 1997)'
_computing_data_collection 'Collect (Bruker AXS BV, 1997-2004)'
_computing_data_reduction 'HKL Denzo and Scalepack (Otwinowski & Minor 1997)'
_computing_molecular_graphics 'Ortep-3 for Windows (Farrugia, 1997)'
_computing_publication_material 'WinGX publication routines (Farrugia, 1999)'
_computing_structure_refinement 'SHELXL-97 (Sheldrick, 2008)'
_computing_structure_solution 'SHELXS-97 (Sheldrick, 1997)'
_diffrn_ambient_temperature 123(2)
_diffrn_detector 'CCD plate'
_diffrn_detector_area_resol_mean 9
_diffrn_measured_fraction_theta_full 0.997
_diffrn_measured_fraction_theta_max 0.997
_diffrn_measurement_device '95mm CCD camera on \k-goniostat'
_diffrn_measurement_device_type KappaCCD
_diffrn_measurement_method 'CCD rotation images, thick slices'
_diffrn_radiation_monochromator 'horizonally mounted graphite crystal'
_diffrn_radiation_probe x-ray
_diffrn_radiation_type MoK\a
_diffrn_radiation_wavelength 0.71073
_diffrn_reflns_av_R_equivalents 0.0281
_diffrn_reflns_av_unetI/netI 0.0246
_diffrn_reflns_limit_h_max 9
_diffrn_reflns_limit_h_min -9
_diffrn_reflns_limit_k_max 22
_diffrn_reflns_limit_k_min -26
_diffrn_reflns_limit_l_max 27
_diffrn_reflns_limit_l_min -21
_diffrn_reflns_number 22868
_diffrn_reflns_theta_full 26
_diffrn_reflns_theta_max 26
_diffrn_reflns_theta_min 2.85
_diffrn_source 'Enraf Nonius FR590'
_exptl_absorpt_coefficient_mu 1.684
_exptl_absorpt_correction_T_max 0.7457
_exptl_absorpt_correction_T_min 0.6436
_exptl_absorpt_correction_type multi-scan
_exptl_absorpt_process_details '(SADABS; Sheldrick, 2008)'
_exptl_crystal_colour colourless
_exptl_crystal_density_diffrn 1.529
_exptl_crystal_density_method 'not measured'
_exptl_crystal_description plate
_exptl_crystal_F_000 1712
_exptl_crystal_size_max 0.4
_exptl_crystal_size_mid 0.38
_exptl_crystal_size_min 0.16
_refine_diff_density_max 0.549
_refine_diff_density_min -0.332
_refine_diff_density_rms 0.066
_refine_ls_extinction_method none
_refine_ls_goodness_of_fit_ref 1.046
_refine_ls_hydrogen_treatment constr
_refine_ls_matrix_type full
_refine_ls_number_parameters 235
_refine_ls_number_reflns 3704
_refine_ls_number_restraints 0
_refine_ls_restrained_S_all 1.046
_refine_ls_R_factor_all 0.0294
_refine_ls_R_factor_gt 0.0226
_refine_ls_shift/su_max 0.003
_refine_ls_shift/su_mean 0
_refine_ls_structure_factor_coef Fsqd
_refine_ls_weighting_details 'calc w=1/[\s^2^(Fo^2^)+(0.0140P)^2^+4.7268P] where P=(Fo^2^+2Fc^2^)/3'
_refine_ls_weighting_scheme calc
_refine_ls_wR_factor_gt 0.0491
_refine_ls_wR_factor_ref 0.0516
_reflns_number_gt 3220
_reflns_number_total 3704
_reflns_threshold_expression >2\s(I)
_cod_data_source_file c6dt04003a2.cif
_cod_data_source_block s611
_cod_depositor_comments 'Adding full bibliography for 7041421--7041427.cif.'
_cod_database_code 7041422

loop_
_symmetry_equiv_pos_as_xyz
'x, y, z'
'-x+1/2, -y, z+1/2'
'x+1/2, -y+1/2, -z'
'-x, y+1/2, -z+1/2'
'-x, -y, -z'
'x-1/2, y, -z-1/2'
'-x-1/2, y-1/2, z'
'x, -y-1/2, z-1/2'

loop_
_atom_site_label
_atom_site_type_symbol
_atom_site_fract_x
_atom_site_fract_y
_atom_site_fract_z
_atom_site_U_iso_or_equiv
_atom_site_adp_type
_atom_site_occupancy
_atom_site_symmetry_multiplicity
_atom_site_calc_flag
_atom_site_refinement_flags
I1 I 0.054232(17) 0.018161(7) 0.712548(6) 0.02264(6) Uani 1 1 d .
C1 C -0.3651(3) 0.14927(10) 0.45134(9) 0.0176(5) Uani 1 1 d .
C2 C -0.3729(3) 0.17411(10) 0.37787(9) 0.0160(4) Uani 1 1 d .
C13 C -0.2242(3) 0.17700(11) 0.48884(10) 0.0205(5) Uani 1 1 d .
H13A H -0.1295 0.1855 0.4617 0.025 Uiso 1 1 calc R
H13B H -0.2609 0.218 0.5057 0.025 Uiso 1 1 calc R
C14 C -0.1646(3) 0.13575(10) 0.54043(9) 0.0176(4) Uani 1 1 d .
C15 C -0.2367(3) 0.14028(11) 0.59696(10) 0.0245(5) Uani 1 1 d .
H15 H -0.3288 0.1675 0.6026 0.029 Uiso 1 1 calc R
C16 C -0.1771(3) 0.10590(11) 0.64536(10) 0.0251(5) Uani 1 1 d .
H16 H -0.2283 0.1093 0.6839 0.03 Uiso 1 1 calc R
C17 C -0.0423(3) 0.06651(10) 0.63736(10) 0.0185(5) Uani 1 1 d .
C18 C 0.0320(3) 0.06088(11) 0.58114(10) 0.0216(5) Uani 1 1 d .
H18 H 0.1245 0.0338 0.5757 0.026 Uiso 1 1 calc R
C19 C -0.0307(3) 0.09538(11) 0.53284(10) 0.0219(5) Uani 1 1 d .
H19 H 0.0187 0.0913 0.4941 0.026 Uiso 1 1 calc R
C20 C -0.2461(3) 0.21903(10) 0.35298(9) 0.0167(4) Uani 1 1 d .
C21 C -0.1038(3) 0.19608(11) 0.32497(10) 0.0209(5) Uani 1 1 d .
H21 H -0.0816 0.152 0.3249 0.025 Uiso 1 1 calc R
C22 C 0.0056(3) 0.23743(12) 0.29718(10) 0.0234(5) Uani 1 1 d .
H22 H 0.1032 0.2216 0.2787 0.028 Uiso 1 1 calc R
C23 C -0.0268(3) 0.30150(12) 0.29624(10) 0.0247(5) Uani 1 1 d .
H23 H 0.0468 0.3295 0.2762 0.03 Uiso 1 1 calc R
C24 C -0.1667(3) 0.32485(11) 0.32451(10) 0.0257(5) Uani 1 1 d .
H24 H -0.1876 0.369 0.3247 0.031 Uiso 1 1 calc R
C25 C -0.2765(3) 0.28399(11) 0.35262(10) 0.0223(5) Uani 1 1 d .
H25 H -0.3726 0.3002 0.3717 0.027 Uiso 1 1 calc R
B3 B -0.3135(3) 0.09756(12) 0.39475(11) 0.0189(5) Uani 1 1 d .
H3 H -0.1852 0.0792 0.3876 0.023 Uiso 1 1 calc R
B4 B -0.4354(3) 0.07361(12) 0.45728(12) 0.0208(5) Uani 1 1 d .
H4 H -0.3889 0.0386 0.4911 0.025 Uiso 1 1 calc R
B5 B -0.5597(3) 0.13897(13) 0.47923(12) 0.0216(5) Uani 1 1 d .
H5 H -0.5952 0.1473 0.5275 0.026 Uiso 1 1 calc R
B6 B -0.5143(3) 0.20201(13) 0.42943(11) 0.0195(5) Uani 1 1 d .
H6 H -0.5173 0.2523 0.445 0.023 Uiso 1 1 calc R
B7 B -0.4479(3) 0.11483(13) 0.33329(12) 0.0219(5) Uani 1 1 d .
H7 H -0.4095 0.1071 0.2852 0.026 Uiso 1 1 calc R
B8 B -0.4923(3) 0.05097(14) 0.38285(12) 0.0245(6) Uani 1 1 d .
H8 H -0.484 0.0007 0.3674 0.029 Uiso 1 1 calc R
B9 B -0.6462(3) 0.07674(13) 0.43511(12) 0.0238(6) Uani 1 1 d .
H9 H -0.7404 0.0435 0.4542 0.029 Uiso 1 1 calc R
B10 B -0.6950(3) 0.15693(13) 0.41801(12) 0.0239(6) Uani 1 1 d .
H10 H -0.8213 0.177 0.4258 0.029 Uiso 1 1 calc R
B11 B -0.5740(3) 0.18021(13) 0.35527(12) 0.0214(5) Uani 1 1 d .
H11 H -0.6193 0.2158 0.3217 0.026 Uiso 1 1 calc R
B12 B -0.6549(3) 0.10215(13) 0.35856(12) 0.0258(6) Uani 1 1 d .
H12 H -0.7545 0.0857 0.3272 0.031 Uiso 1 1 calc R

loop_
_atom_site_aniso_label
_atom_site_aniso_U_11
_atom_site_aniso_U_22
_atom_site_aniso_U_33
_atom_site_aniso_U_23
_atom_site_aniso_U_13
_atom_site_aniso_U_12
C1 0.0188(11) 0.0177(12) 0.0163(11) 0.0021(9) 0.0007(9) 0.0004(9)
C2 0.0171(10) 0.0161(11) 0.0148(10) 0.0002(9) -0.0004(8) 0.0014(9)
C13 0.0226(11) 0.0203(12) 0.0187(11) 0.0017(9) -0.0030(9) -0.0031(9)
C14 0.0174(10) 0.0186(11) 0.0169(11) 0.0001(9) -0.0025(9) -0.0037(9)
C15 0.0223(11) 0.0294(14) 0.0217(12) 0.0004(10) 0.0020(9) 0.0091(10)
C16 0.0248(11) 0.0339(14) 0.0167(11) 0.0035(10) 0.0036(9) 0.0040(10)
C17 0.0210(10) 0.0179(11) 0.0167(11) 0.0027(9) -0.0030(9) -0.0022(9)
C18 0.0205(11) 0.0232(13) 0.0211(11) 0.0019(10) 0.0006(9) 0.0032(9)
C19 0.0211(11) 0.0271(13) 0.0175(11) -0.0002(10) 0.0038(9) 0.0000(10)
C20 0.0168(10) 0.0215(12) 0.0118(10) 0.0006(9) -0.0010(8) -0.0020(9)
C21 0.0212(11) 0.0234(13) 0.0181(11) 0.0011(10) -0.0016(9) 0.0006(9)
C22 0.0171(10) 0.0363(14) 0.0169(11) -0.0013(10) -0.0005(9) -0.0024(10)
C23 0.0243(12) 0.0320(14) 0.0178(11) 0.0043(10) -0.0033(9) -0.0116(10)
C24 0.0289(12) 0.0213(13) 0.0268(12) 0.0050(10) -0.0028(10) -0.0045(10)
C25 0.0214(11) 0.0221(13) 0.0233(12) 0.0007(10) 0.0004(9) 0.0008(9)
B3 0.0207(12) 0.0155(13) 0.0206(13) -0.0009(10) 0.0010(10) 0.0010(10)
B4 0.0219(12) 0.0183(13) 0.0223(13) 0.0028(11) 0.0000(10) -0.0026(11)
B5 0.0177(12) 0.0251(14) 0.0218(13) 0.0040(11) 0.0037(10) 0.0003(11)
B6 0.0175(11) 0.0214(14) 0.0197(13) 0.0019(11) 0.0025(10) 0.0040(10)
B7 0.0239(13) 0.0231(14) 0.0188(13) -0.0033(11) -0.0005(10) -0.0032(11)
B8 0.0262(13) 0.0218(15) 0.0255(14) -0.0031(12) -0.0013(11) -0.0040(11)
B9 0.0196(13) 0.0230(14) 0.0289(14) 0.0039(12) -0.0007(11) -0.0027(11)
B10 0.0177(12) 0.0274(15) 0.0266(14) 0.0072(12) 0.0020(10) -0.0012(11)
B11 0.0170(12) 0.0258(14) 0.0213(13) 0.0038(11) -0.0042(10) -0.0001(10)
B12 0.0226(13) 0.0289(16) 0.0259(14) 0.0024(12) -0.0045(11) -0.0056(11)
I1 0.02652(9) 0.02289(10) 0.01850(9) 0.00375(6) -0.00345(6) 0.00106(6)

loop_
_atom_type_symbol
_atom_type_description
_atom_type_scat_dispersion_real
_atom_type_scat_dispersion_imag
_atom_type_scat_source
C C 0.0033 0.0016 'International Tables Vol C Tables 4.2.6.8 and 6.1.1.4'
H H 0 0 'International Tables Vol C Tables 4.2.6.8 and 6.1.1.4'
B B 0.0013 0.0007 'International Tables Vol C Tables 4.2.6.8 and 6.1.1.4'
I I -0.4742 1.8119 'International Tables Vol C Tables 4.2.6.8 and 6.1.1.4'

loop_
_geom_angle_atom_site_label_1
_geom_angle_atom_site_label_2
_geom_angle_atom_site_label_3
_geom_angle
C13 C1 B5 122.80(18)
C13 C1 B4 124.64(18)
B5 C1 B4 62.87(15)
C13 C1 C2 115.22(17)
B5 C1 C2 110.43(16)
B4 C1 C2 110.48(16)
C13 C1 B6 115.36(18)
B5 C1 B6 62.34(14)
B4 C1 B6 113.53(17)
C2 C1 B6 60.29(13)
C13 C1 B3 117.45(17)
B5 C1 B3 114.01(17)
B4 C1 B3 62.43(14)
C2 C1 B3 60.74(13)
B6 C1 B3 112.37(17)
C20 C2 B11 119.66(17)
C20 C2 B7 119.73(17)
B11 C2 B7 63.12(15)
C20 C2 C1 121.17(16)
B11 C2 C1 109.72(16)
B7 C2 C1 109.64(16)
C20 C2 B6 118.62(18)
B11 C2 B6 62.28(14)
B7 C2 B6 113.55(17)
C1 C2 B6 59.98(13)
C20 C2 B3 118.83(17)
B11 C2 B3 113.49(17)
B7 C2 B3 62.29(14)
C1 C2 B3 59.77(13)
B6 C2 B3 111.28(16)
C14 C13 C1 115.11(18)
C14 C13 H13A 108.5
C1 C13 H13A 108.5
C14 C13 H13B 108.5
C1 C13 H13B 108.5
H13A C13 H13B 107.5
C15 C14 C19 118.7(2)
C15 C14 C13 120.5(2)
C19 C14 C13 120.73(19)
C16 C15 C14 121.1(2)
C16 C15 H15 119.4
C14 C15 H15 119.4
C15 C16 C17 119.5(2)
C15 C16 H16 120.2
C17 C16 H16 120.2
C16 C17 C18 120.5(2)
C16 C17 I1 118.97(16)
C18 C17 I1 120.46(16)
C17 C18 C19 119.1(2)
C17 C18 H18 120.5
C19 C18 H18 120.5
C14 C19 C18 121.0(2)
C14 C19 H19 119.5
C18 C19 H19 119.5
C21 C20 C25 119.0(2)
C21 C20 C2 120.35(19)
C25 C20 C2 120.35(19)
C22 C21 C20 120.2(2)
C22 C21 H21 119.9
C20 C21 H21 119.9
C23 C22 C21 120.3(2)
C23 C22 H22 119.8
C21 C22 H22 119.8
C22 C23 C24 119.9(2)
C22 C23 H23 120
C24 C23 H23 120
C23 C24 C25 120.2(2)
C23 C24 H24 119.9
C25 C24 H24 119.9
C24 C25 C20 120.3(2)
C24 C25 H25 119.9
C20 C25 H25 119.9
C1 B3 C2 59.49(13)
C1 B3 B8 105.44(17)
C2 B3 B8 105.27(17)
C1 B3 B4 58.52(13)
C2 B3 B4 106.39(17)
B8 B3 B4 60.17(14)
C1 B3 B7 106.17(17)
C2 B3 B7 58.20(13)
B8 B3 B7 60.12(15)
B4 B3 B7 108.41(18)
C1 B3 H3 123.4
C2 B3 H3 123.5
B8 B3 H3 122.9
B4 B3 H3 121.8
B7 B3 H3 122
C1 B4 B3 59.05(13)
C1 B4 B9 105.31(18)
B3 B4 B9 107.91(18)
C1 B4 B8 105.59(18)
B3 B4 B8 59.84(14)
B9 B4 B8 60.33(15)
C1 B4 B5 58.56(14)
B3 B4 B5 107.75(18)
B9 B4 B5 60.23(15)
B8 B4 B5 108.47(18)
C1 B4 H4 124.2
B3 B4 H4 121.7
B9 B4 H4 122.1
B8 B4 H4 121.9
B5 B4 H4 121.5
C1 B5 B6 59.10(13)
C1 B5 B4 58.57(13)
B6 B5 B4 107.44(17)
C1 B5 B10 105.34(17)
B6 B5 B10 59.55(14)
B4 B5 B10 107.80(19)
C1 B5 B9 104.99(18)
B6 B5 B9 107.35(18)
B4 B5 B9 59.80(15)
B10 B5 B9 60.06(15)
C1 B5 H5 124.2
B6 B5 H5 121.9
B4 B5 H5 121.8
B10 B5 H5 122.3
B9 B5 H5 122.5
C1 B6 C2 59.72(12)
C1 B6 B10 105.73(18)
C2 B6 B10 105.65(18)
C1 B6 B5 58.57(13)
C2 B6 B5 106.97(18)
B10 B6 B5 60.58(14)
C1 B6 B11 106.50(18)
C2 B6 B11 58.48(13)
B10 B6 B11 60.03(14)
B5 B6 B11 108.88(19)
C1 B6 H6 123.2
C2 B6 H6 123.1
B10 B6 H6 122.7
B5 B6 H6 121.4
B11 B6 H6 121.8
C2 B7 B8 105.94(18)
C2 B7 B3 59.51(13)
B8 B7 B3 59.68(14)
C2 B7 B12 105.23(18)
B8 B7 B12 60.22(15)
B3 B7 B12 107.61(18)
C2 B7 B11 58.38(13)
B8 B7 B11 107.86(18)
B3 B7 B11 107.44(18)
B12 B7 B11 59.76(15)
C2 B7 H7 123.9
B8 B7 H7 122
B3 B7 H7 121.7
B12 B7 H7 122.4
B11 B7 H7 122
B3 B8 B4 59.99(14)
B3 B8 B7 60.19(14)
B4 B8 B7 108.32(19)
B3 B8 B9 107.63(18)
B4 B8 B9 59.83(15)
B7 B8 B9 107.92(19)
B3 B8 B12 107.92(19)
B4 B8 B12 107.81(19)
B7 B8 B12 60.09(15)
B9 B8 B12 59.74(15)
B3 B8 H8 121.8
B4 B8 H8 121.7
B7 B8 H8 121.5
B9 B8 H8 122
B12 B8 H8 121.9
B4 B9 B12 108.20(18)
B4 B9 B5 59.97(14)
B12 B9 B5 108.25(19)
B4 B9 B10 107.85(18)
B12 B9 B10 60.08(15)
B5 B9 B10 59.96(15)
B4 B9 B8 59.84(14)
B12 B9 B8 60.21(15)
B5 B9 B8 107.89(18)
B10 B9 B8 107.94(19)
B4 B9 H9 121.8
B12 B9 H9 121.4
B5 B9 H9 121.7
B10 B9 H9 121.8
B8 B9 H9 121.8
B6 B10 B11 60.19(14)
B6 B10 B5 59.87(14)
B11 B10 B5 108.43(17)
B6 B10 B12 107.87(18)
B11 B10 B12 60.12(15)
B5 B10 B12 108.06(19)
B6 B10 B9 107.54(18)
B11 B10 B9 108.02(19)
B5 B10 B9 59.99(15)
B12 B10 B9 59.80(15)
B6 B10 H10 121.9
B11 B10 H10 121.4
B5 B10 H10 121.6
B12 B10 H10 121.8
B9 B10 H10 122
C2 B11 B10 106.04(17)
C2 B11 B6 59.24(13)
B10 B11 B6 59.78(14)
C2 B11 B12 105.55(18)
B10 B11 B12 60.35(15)
B6 B11 B12 107.73(18)
C2 B11 B7 58.49(13)
B10 B11 B7 108.26(19)
B6 B11 B7 107.37(17)
B12 B11 B7 60.06(15)
C2 B11 H11 123.9
B10 B11 H11 121.8
B6 B11 H11 121.9
B12 B11 H11 122.1
B7 B11 H11 121.8
B9 B12 B11 107.79(19)
B9 B12 B10 60.12(15)
B11 B12 B10 59.52(15)
B9 B12 B7 107.86(18)
B11 B12 B7 60.17(15)
B10 B12 B7 107.68(18)
B9 B12 B8 60.06(15)
B11 B12 B8 107.77(18)
B10 B12 B8 107.85(18)
B7 B12 B8 59.69(15)
B9 B12 H12 121.7
B11 B12 H12 121.9
B10 B12 H12 121.9
B7 B12 H12 121.8
B8 B12 H12 121.9

loop_
_geom_bond_atom_site_label_1
_geom_bond_atom_site_label_2
_geom_bond_distance
_geom_bond_publ_flag
C1 C13 1.527(3) yes
C1 B5 1.705(3) yes
C1 B4 1.705(3) yes
C1 C2 1.710(3) yes
C1 B6 1.715(3) yes
C1 B3 1.715(3) yes
C2 C20 1.504(3) yes
C2 B11 1.706(3) yes
C2 B7 1.708(3) yes
C2 B6 1.720(3) yes
C2 B3 1.732(3) yes
C13 C14 1.516(3) yes
C13 H13A 0.99 ?
C13 H13B 0.99 ?
C14 C15 1.384(3) ?
C14 C19 1.390(3) ?
C15 C16 1.382(3) ?
C15 H15 0.95 ?
C16 C17 1.385(3) ?
C16 H16 0.95 ?
C17 C18 1.387(3) ?
C17 I1 2.104(2) ?
C18 C19 1.391(3) ?
C18 H18 0.95 ?
C19 H19 0.95 ?
C20 C21 1.395(3) ?
C20 C25 1.398(3) ?
C21 C22 1.388(3) ?
C21 H21 0.95 ?
C22 C23 1.383(4) ?
C22 H22 0.95 ?
C23 C24 1.384(3) ?
C23 H23 0.95 ?
C24 C25 1.387(3) ?
C24 H24 0.95 ?
C25 H25 0.95 ?
B3 B8 1.770(4) ?
B3 B4 1.773(3) ?
B3 B7 1.779(4) ?
B3 H3 1.12 ?
B4 B9 1.776(4) ?
B4 B8 1.776(4) ?
B4 B5 1.779(4) ?
B4 H4 1.12 ?
B5 B6 1.770(4) ?
B5 B10 1.783(4) ?
B5 B9 1.783(4) ?
B5 H5 1.12 ?
B6 B10 1.764(4) ?
B6 B11 1.772(4) ?
B6 H6 1.12 ?
B7 B8 1.778(4) ?
B7 B12 1.785(4) ?
B7 B11 1.787(4) ?
B7 H7 1.12 ?
B8 B9 1.785(4) ?
B8 B12 1.787(4) ?
B8 H8 1.12 ?
B9 B12 1.779(4) ?
B9 B10 1.785(4) ?
B9 H9 1.12 ?
B10 B11 1.769(4) ?
B10 B12 1.784(4) ?
B10 H10 1.12 ?
B11 B12 1.780(4) ?
B11 H11 1.12 ?
B12 H12 1.12 ?

loop_
_geom_torsion_atom_site_label_1
_geom_torsion_atom_site_label_2
_geom_torsion_atom_site_label_3
_geom_torsion_atom_site_label_4
_geom_torsion
C13 C1 C2 C20 1.2(3)
B5 C1 C2 C20 145.75(19)
B4 C1 C2 C20 -146.60(19)
B6 C1 C2 C20 107.3(2)
B3 C1 C2 C20 -107.4(2)
C13 C1 C2 B11 -144.99(19)
B5 C1 C2 B11 -0.5(2)
B4 C1 C2 B11 67.2(2)
B6 C1 C2 B11 -38.94(17)
B3 C1 C2 B11 106.33(18)
C13 C1 C2 B7 147.47(18)
B5 C1 C2 B7 -68.0(2)
B4 C1 C2 B7 -0.4(2)
B6 C1 C2 B7 -106.49(19)
B3 C1 C2 B7 38.78(16)
C13 C1 C2 B6 -106.0(2)
B5 C1 C2 B6 38.47(17)
B4 C1 C2 B6 106.12(19)
B3 C1 C2 B6 145.27(18)
C13 C1 C2 B3 108.7(2)
B5 C1 C2 B3 -106.80(19)
B4 C1 C2 B3 -39.16(16)
B6 C1 C2 B3 -145.27(18)
B5 C1 C13 C14 68.2(3)
B4 C1 C13 C14 -9.5(3)
C2 C1 C13 C14 -152.14(18)
B6 C1 C13 C14 140.38(19)
B3 C1 C13 C14 -83.5(2)
C1 C13 C14 C15 -89.1(3)
C1 C13 C14 C19 94.6(2)
C19 C14 C15 C16 0.4(4)
C13 C14 C15 C16 -175.9(2)
C14 C15 C16 C17 0.4(4)
C15 C16 C17 C18 -0.7(3)
C15 C16 C17 I1 176.88(18)
C16 C17 C18 C19 0.0(3)
I1 C17 C18 C19 -177.47(17)
C15 C14 C19 C18 -1.1(3)
C13 C14 C19 C18 175.3(2)
C17 C18 C19 C14 0.8(3)
B11 C2 C20 C21 -125.3(2)
B7 C2 C20 C21 -51.2(3)
C1 C2 C20 C21 91.8(2)
B6 C2 C20 C21 162.14(19)
B3 C2 C20 C21 21.6(3)
B11 C2 C20 C25 48.8(3)
B7 C2 C20 C25 122.9(2)
C1 C2 C20 C25 -94.1(2)
B6 C2 C20 C25 -23.8(3)
B3 C2 C20 C25 -164.33(19)
C25 C20 C21 C22 -0.1(3)
C2 C20 C21 C22 174.11(19)
C20 C21 C22 C23 -1.0(3)
C21 C22 C23 C24 1.7(3)
C22 C23 C24 C25 -1.4(3)
C23 C24 C25 C20 0.4(3)
C21 C20 C25 C24 0.3(3)
C2 C20 C25 C24 -173.8(2)
C13 C1 B3 C2 -105.0(2)
B5 C1 B3 C2 100.86(18)
B4 C1 B3 C2 138.14(17)
B6 C1 B3 C2 32.35(16)
C13 C1 B3 B8 156.10(18)
B5 C1 B3 B8 2.0(2)
B4 C1 B3 B8 39.27(17)
C2 C1 B3 B8 -98.88(18)
B6 C1 B3 B8 -66.5(2)
C13 C1 B3 B4 116.8(2)
B5 C1 B3 B4 -37.28(17)
C2 C1 B3 B4 -138.14(17)
B6 C1 B3 B4 -105.79(19)
C13 C1 B3 B7 -141.16(19)
B5 C1 B3 B7 64.7(2)
B4 C1 B3 B7 102.01(19)
C2 C1 B3 B7 -36.14(15)
B6 C1 B3 B7 -3.8(2)
C20 C2 B3 C1 111.28(19)
B11 C2 B3 C1 -99.94(18)
B7 C2 B3 C1 -138.21(17)
B6 C2 B3 C1 -31.96(16)
C20 C2 B3 B8 -149.54(18)
B11 C2 B3 B8 -0.8(2)
B7 C2 B3 B8 -39.04(16)
C1 C2 B3 B8 99.18(18)
B6 C2 B3 B8 67.2(2)
C20 C2 B3 B4 147.66(18)
B11 C2 B3 B4 -63.6(2)
B7 C2 B3 B4 -101.83(18)
C1 C2 B3 B4 36.38(15)
B6 C2 B3 B4 4.4(2)
C20 C2 B3 B7 -110.5(2)
B11 C2 B3 B7 38.27(17)
C1 C2 B3 B7 138.21(17)
B6 C2 B3 B7 106.25(18)
C13 C1 B4 B3 -105.8(2)
B5 C1 B4 B3 141.56(18)
C2 C1 B4 B3 38.42(16)
B6 C1 B4 B3 103.94(19)
C13 C1 B4 B9 152.26(19)
B5 C1 B4 B9 39.57(17)
C2 C1 B4 B9 -63.6(2)
B6 C1 B4 B9 2.0(2)
B3 C1 B4 B9 -101.99(19)
C13 C1 B4 B8 -144.9(2)
B5 C1 B4 B8 102.42(19)
C2 C1 B4 B8 -0.7(2)
B6 C1 B4 B8 64.8(2)
B3 C1 B4 B8 -39.14(16)
C13 C1 B4 B5 112.7(2)
C2 C1 B4 B5 -103.14(18)
B6 C1 B4 B5 -37.62(17)
B3 C1 B4 B5 -141.56(18)
C2 B3 B4 C1 -36.82(15)
B8 B3 B4 C1 -135.31(19)
B7 B3 B4 C1 -98.07(19)
C1 B3 B4 B9 97.45(19)
C2 B3 B4 B9 60.6(2)
B8 B3 B4 B9 -37.86(18)
B7 B3 B4 B9 -0.6(2)
C1 B3 B4 B8 135.31(19)
C2 B3 B4 B8 98.50(19)
B7 B3 B4 B8 37.24(18)
C1 B3 B4 B5 33.84(16)
C2 B3 B4 B5 -3.0(2)
B8 B3 B4 B5 -101.5(2)
B7 B3 B4 B5 -64.2(2)
C13 C1 B5 B6 103.7(2)
B4 C1 B5 B6 -140.81(19)
C2 C1 B5 B6 -37.60(16)
B3 C1 B5 B6 -103.70(19)
C13 C1 B5 B4 -115.4(2)
C2 C1 B5 B4 103.22(18)
B6 C1 B5 B4 140.81(19)
B3 C1 B5 B4 37.11(17)
C13 C1 B5 B10 142.8(2)
B4 C1 B5 B10 -101.8(2)
C2 C1 B5 B10 1.5(2)
B6 C1 B5 B10 39.05(17)
B3 C1 B5 B10 -64.7(2)
C13 C1 B5 B9 -154.75(19)
B4 C1 B5 B9 -39.30(17)
C2 C1 B5 B9 63.9(2)
B6 C1 B5 B9 101.51(19)
B3 C1 B5 B9 -2.2(2)
B3 B4 B5 C1 -34.04(16)
B9 B4 B5 C1 -134.93(18)
B8 B4 B5 C1 -97.35(19)
C1 B4 B5 B6 34.63(16)
B3 B4 B5 B6 0.6(2)
B9 B4 B5 B6 -100.30(19)
B8 B4 B5 B6 -62.7(2)
C1 B4 B5 B10 97.43(18)
B3 B4 B5 B10 63.4(2)
B9 B4 B5 B10 -37.50(17)
B8 B4 B5 B10 0.1(2)
C1 B4 B5 B9 134.93(18)
B3 B4 B5 B9 100.89(19)
B8 B4 B5 B9 37.59(17)
C13 C1 B6 C2 105.80(19)
B5 C1 B6 C2 -138.83(18)
B4 C1 B6 C2 -101.00(18)
B3 C1 B6 C2 -32.51(16)
C13 C1 B6 B10 -154.99(18)
B5 C1 B6 B10 -39.63(17)
B4 C1 B6 B10 -1.8(2)
C2 C1 B6 B10 99.21(18)
B3 C1 B6 B10 66.7(2)
C13 C1 B6 B5 -115.4(2)
B4 C1 B6 B5 37.83(18)
C2 C1 B6 B5 138.83(18)
B3 C1 B6 B5 106.33(19)
C13 C1 B6 B11 142.26(18)
B5 C1 B6 B11 -102.38(19)
B4 C1 B6 B11 -64.5(2)
C2 C1 B6 B11 36.46(15)
B3 C1 B6 B11 3.9(2)
C20 C2 B6 C1 -111.4(2)
B11 C2 B6 C1 138.06(18)
B7 C2 B6 C1 99.89(19)
B3 C2 B6 C1 31.89(16)
C20 C2 B6 B10 149.20(18)
B11 C2 B6 B10 38.71(17)
B7 C2 B6 B10 0.5(2)
C1 C2 B6 B10 -99.35(18)
B3 C2 B6 B10 -67.5(2)
C20 C2 B6 B5 -147.40(18)
B11 C2 B6 B5 102.10(19)
B7 C2 B6 B5 63.9(2)
C1 C2 B6 B5 -35.96(15)
B3 C2 B6 B5 -4.1(2)
C20 C2 B6 B11 110.5(2)
B7 C2 B6 B11 -38.17(18)
C1 C2 B6 B11 -138.06(18)
B3 C2 B6 B11 -106.18(19)
B4 B5 B6 C1 -34.41(16)
B10 B5 B6 C1 -135.19(19)
B9 B5 B6 C1 -97.40(19)
C1 B5 B6 C2 36.46(15)
B4 B5 B6 C2 2.1(2)
B10 B5 B6 C2 -98.73(19)
B9 B5 B6 C2 -60.9(2)
C1 B5 B6 B10 135.19(19)
B4 B5 B6 B10 100.8(2)
B9 B5 B6 B10 37.79(17)
C1 B5 B6 B11 98.21(18)
B4 B5 B6 B11 63.8(2)
B10 B5 B6 B11 -36.98(17)
B9 B5 B6 B11 0.8(2)
C20 C2 B7 B8 148.09(19)
B11 C2 B7 B8 -101.46(19)
C1 C2 B7 B8 1.3(2)
B6 C2 B7 B8 -63.6(2)
B3 C2 B7 B8 38.98(16)
C20 C2 B7 B3 109.1(2)
B11 C2 B7 B3 -140.44(18)
C1 C2 B7 B3 -37.68(15)
B6 C2 B7 B3 -102.61(19)
C20 C2 B7 B12 -149.15(19)
B11 C2 B7 B12 -38.70(17)
C1 C2 B7 B12 64.1(2)
B6 C2 B7 B12 -0.9(2)
B3 C2 B7 B12 101.75(19)
C20 C2 B7 B11 -110.5(2)
C1 C2 B7 B11 102.76(18)
B6 C2 B7 B11 37.83(17)
B3 C2 B7 B11 140.44(18)
C1 B3 B7 C2 36.71(15)
B8 B3 B7 C2 135.51(18)
B4 B3 B7 C2 98.25(18)
C1 B3 B7 B8 -98.80(19)
C2 B3 B7 B8 -135.51(18)
B4 B3 B7 B8 -37.27(18)
C1 B3 B7 B12 -60.9(2)
C2 B3 B7 B12 -97.64(19)
B8 B3 B7 B12 37.87(18)
B4 B3 B7 B12 0.6(2)
C1 B3 B7 B11 2.1(2)
C2 B3 B7 B11 -34.64(16)
B8 B3 B7 B11 100.9(2)
B4 B3 B7 B11 63.6(2)
C1 B3 B8 B4 -38.48(16)
C2 B3 B8 B4 -100.40(18)
B7 B3 B8 B4 -138.53(19)
C1 B3 B8 B7 100.05(18)
C2 B3 B8 B7 38.12(16)
B4 B3 B8 B7 138.53(19)
C1 B3 B8 B9 -0.9(2)
C2 B3 B8 B9 -62.8(2)
B4 B3 B8 B9 37.57(17)
B7 B3 B8 B9 -101.0(2)
C1 B3 B8 B12 62.2(2)
C2 B3 B8 B12 0.2(2)
B4 B3 B8 B12 100.6(2)
B7 B3 B8 B12 -37.90(17)
C1 B4 B8 B3 38.77(16)
B9 B4 B8 B3 137.77(19)
B5 B4 B8 B3 100.23(19)
C1 B4 B8 B7 1.5(2)
B3 B4 B8 B7 -37.25(17)
B9 B4 B8 B7 100.5(2)
B5 B4 B8 B7 63.0(2)
C1 B4 B8 B9 -99.00(19)
B3 B4 B8 B9 -137.77(19)
B5 B4 B8 B9 -37.54(17)
C1 B4 B8 B12 -62.0(2)
B3 B4 B8 B12 -100.8(2)
B9 B4 B8 B12 36.95(17)
B5 B4 B8 B12 -0.6(2)
C2 B7 B8 B3 -38.90(16)
B12 B7 B8 B3 -137.61(19)
B11 B7 B8 B3 -100.16(19)
C2 B7 B8 B4 -1.7(2)
B3 B7 B8 B4 37.16(17)
B12 B7 B8 B4 -100.4(2)
B11 B7 B8 B4 -63.0(2)
C2 B7 B8 B9 61.6(2)
B3 B7 B8 B9 100.46(19)
B12 B7 B8 B9 -37.14(17)
B11 B7 B8 B9 0.3(2)
C2 B7 B8 B12 98.71(19)
B3 B7 B8 B12 137.61(19)
B11 B7 B8 B12 37.44(17)
C1 B4 B9 B12 62.2(2)
B3 B4 B9 B12 0.4(2)
B8 B4 B9 B12 -37.25(18)
B5 B4 B9 B12 101.0(2)
C1 B4 B9 B5 -38.77(16)
B3 B4 B9 B5 -100.61(19)
B8 B4 B9 B5 -138.25(19)
C1 B4 B9 B10 -1.3(2)
B3 B4 B9 B10 -63.1(2)
B8 B4 B9 B10 -100.8(2)
B5 B4 B9 B10 37.47(17)
C1 B4 B9 B8 99.48(19)
B3 B4 B9 B8 37.64(18)
B5 B4 B9 B8 138.25(19)
C1 B5 B9 B4 38.71(16)
B6 B5 B9 B4 100.45(18)
B10 B5 B9 B4 138.02(18)
C1 B5 B9 B12 -62.2(2)
B6 B5 B9 B12 -0.5(2)
B4 B5 B9 B12 -100.9(2)
B10 B5 B9 B12 37.11(17)
C1 B5 B9 B10 -99.31(18)
B6 B5 B9 B10 -37.56(16)
B4 B5 B9 B10 -138.02(18)
C1 B5 B9 B8 1.5(2)
B6 B5 B9 B8 63.2(2)
B4 B5 B9 B8 -37.22(17)
B10 B5 B9 B8 100.8(2)
B3 B8 B9 B4 -37.64(17)
B7 B8 B9 B4 -101.2(2)
B12 B8 B9 B4 -138.50(19)
B3 B8 B9 B12 100.9(2)
B4 B8 B9 B12 138.50(19)
B7 B8 B9 B12 37.30(17)
B3 B8 B9 B5 -0.4(2)
B4 B8 B9 B5 37.28(17)
B7 B8 B9 B5 -63.9(2)
B12 B8 B9 B5 -101.2(2)
B3 B8 B9 B10 63.0(2)
B4 B8 B9 B10 100.6(2)
B7 B8 B9 B10 -0.6(2)
B12 B8 B9 B10 -37.86(17)
C1 B6 B10 B11 -100.26(19)
C2 B6 B10 B11 -37.98(16)
B5 B6 B10 B11 -138.92(19)
C1 B6 B10 B5 38.66(16)
C2 B6 B10 B5 100.95(18)
B11 B6 B10 B5 138.92(19)
C1 B6 B10 B12 -62.3(2)
C2 B6 B10 B12 0.0(2)
B5 B6 B10 B12 -100.9(2)
B11 B6 B10 B12 38.01(17)
C1 B6 B10 B9 0.9(2)
C2 B6 B10 B9 63.1(2)
B5 B6 B10 B9 -37.81(17)
B11 B6 B10 B9 101.1(2)
C1 B5 B10 B6 -38.83(16)
B4 B5 B10 B6 -100.16(19)
B9 B5 B10 B6 -137.54(19)
C1 B5 B10 B11 -1.9(2)
B6 B5 B10 B11 36.94(18)
B4 B5 B10 B11 -63.2(2)
B9 B5 B10 B11 -100.6(2)
C1 B5 B10 B12 61.8(2)
B6 B5 B10 B12 100.60(19)
B4 B5 B10 B12 0.4(2)
B9 B5 B10 B12 -36.94(17)
C1 B5 B10 B9 98.71(19)
B6 B5 B10 B9 137.54(19)
B4 B5 B10 B9 37.39(17)
B4 B9 B10 B6 0.3(2)
B12 B9 B10 B6 -100.86(19)
B5 B9 B10 B6 37.75(17)
B8 B9 B10 B6 -62.9(2)
B4 B9 B10 B11 63.8(2)
B12 B9 B10 B11 -37.31(17)
B5 B9 B10 B11 101.31(19)
B8 B9 B10 B11 0.6(2)
B4 B9 B10 B5 -37.47(17)
B12 B9 B10 B5 -138.62(18)
B8 B9 B10 B5 -100.70(19)
B4 B9 B10 B12 101.1(2)
B5 B9 B10 B12 138.62(18)
B8 B9 B10 B12 37.92(17)
C20 C2 B11 B10 -147.55(19)
B7 C2 B11 B10 101.9(2)
C1 C2 B11 B10 -0.7(2)
B6 C2 B11 B10 -38.68(17)
B3 C2 B11 B10 64.0(2)
C20 C2 B11 B6 -108.9(2)
B7 C2 B11 B6 140.57(18)
C1 C2 B11 B6 37.94(16)
B3 C2 B11 B6 102.63(19)
C20 C2 B11 B12 149.47(19)
B7 C2 B11 B12 38.90(17)
C1 C2 B11 B12 -63.7(2)
B6 C2 B11 B12 -101.66(19)
B3 C2 B11 B12 1.0(2)
C20 C2 B11 B7 110.6(2)
C1 C2 B11 B7 -102.63(18)
B6 C2 B11 B7 -140.57(18)
B3 C2 B11 B7 -37.93(17)
B6 B10 B11 C2 38.43(16)
B5 B10 B11 C2 1.6(2)
B12 B10 B11 C2 -99.05(19)
B9 B10 B11 C2 -61.9(2)
B5 B10 B11 B6 -36.80(18)
B12 B10 B11 B6 -137.48(19)
B9 B10 B11 B6 -100.31(19)
B6 B10 B11 B12 137.48(19)
B5 B10 B11 B12 100.7(2)
B9 B10 B11 B12 37.17(17)
B6 B10 B11 B7 99.89(19)
B5 B10 B11 B7 63.1(2)
B12 B10 B11 B7 -37.59(17)
B9 B10 B11 B7 -0.4(2)
C1 B6 B11 C2 -37.01(15)
B10 B6 B11 C2 -135.97(19)
B5 B6 B11 C2 -98.75(18)
C1 B6 B11 B10 98.95(19)
C2 B6 B11 B10 135.97(19)
B5 B6 B11 B10 37.22(17)
C1 B6 B11 B12 60.9(2)
C2 B6 B11 B12 97.89(19)
B10 B6 B11 B12 -38.08(17)
B5 B6 B11 B12 -0.9(2)
C1 B6 B11 B7 -2.4(2)
C2 B6 B11 B7 34.57(16)
B10 B6 B11 B7 -101.4(2)
B5 B6 B11 B7 -64.2(2)
B8 B7 B11 C2 98.07(19)
B3 B7 B11 C2 35.11(16)
B12 B7 B11 C2 135.72(18)
C2 B7 B11 B10 -98.00(18)
B8 B7 B11 B10 0.1(2)
B3 B7 B11 B10 -62.9(2)
B12 B7 B11 B10 37.72(17)
C2 B7 B11 B6 -34.88(16)
B8 B7 B11 B6 63.2(2)
B3 B7 B11 B6 0.2(2)
B12 B7 B11 B6 100.83(19)
C2 B7 B11 B12 -135.72(18)
B8 B7 B11 B12 -37.64(17)
B3 B7 B11 B12 -100.60(19)
B4 B9 B12 B11 -63.6(2)
B5 B9 B12 B11 -0.1(2)
B10 B9 B12 B11 36.99(17)
B8 B9 B12 B11 -100.7(2)
B4 B9 B12 B10 -100.6(2)
B5 B9 B12 B10 -37.06(17)
B8 B9 B12 B10 -137.65(19)
B4 B9 B12 B7 0.0(3)
B5 B9 B12 B7 63.5(2)
B10 B9 B12 B7 100.5(2)
B8 B9 B12 B7 -37.11(18)
B4 B9 B12 B8 37.10(18)
B5 B9 B12 B8 100.59(19)
B10 B9 B12 B8 137.65(19)
C2 B11 B12 B9 62.6(2)
B10 B11 B12 B9 -37.25(17)
B6 B11 B12 B9 0.6(2)
B7 B11 B12 B9 100.8(2)
C2 B11 B12 B10 99.89(18)
B6 B11 B12 B10 37.82(17)
B7 B11 B12 B10 138.05(18)
C2 B11 B12 B7 -38.16(16)
B10 B11 B12 B7 -138.05(18)
B6 B11 B12 B7 -100.23(19)
C2 B11 B12 B8 -0.8(2)
B10 B11 B12 B8 -100.7(2)
B6 B11 B12 B8 -62.8(2)
B7 B11 B12 B8 37.39(17)
B6 B10 B12 B9 100.30(19)
B11 B10 B12 B9 138.34(19)
B5 B10 B12 B9 37.02(17)
B6 B10 B12 B11 -38.04(17)
B5 B10 B12 B11 -101.32(19)
B9 B10 B12 B11 -138.34(19)
B6 B10 B12 B7 -0.5(2)
B11 B10 B12 B7 37.50(17)
B5 B10 B12 B7 -63.8(2)
B9 B10 B12 B7 -100.8(2)
B6 B10 B12 B8 62.5(2)
B11 B10 B12 B8 100.5(2)
B5 B10 B12 B8 -0.8(2)
B9 B10 B12 B8 -37.83(17)
C2 B7 B12 B9 -62.6(2)
B8 B7 B12 B9 37.27(18)
B3 B7 B12 B9 -0.4(2)
B11 B7 B12 B9 -100.7(2)
C2 B7 B12 B11 38.04(16)
B8 B7 B12 B11 137.95(19)
B3 B7 B12 B11 100.31(19)
C2 B7 B12 B10 0.8(2)
B8 B7 B12 B10 100.7(2)
B3 B7 B12 B10 63.1(2)
B11 B7 B12 B10 -37.21(17)
C2 B7 B12 B8 -99.91(19)
B3 B7 B12 B8 -37.64(17)
B11 B7 B12 B8 -137.95(19)
B3 B8 B12 B9 -100.4(2)
B4 B8 B12 B9 -36.99(17)
B7 B8 B12 B9 -138.30(19)
B3 B8 B12 B11 0.3(2)
B4 B8 B12 B11 63.7(2)
B7 B8 B12 B11 -37.60(17)
B9 B8 B12 B11 100.7(2)
B3 B8 B12 B10 -62.5(2)
B4 B8 B12 B10 0.9(2)
B7 B8 B12 B10 -100.5(2)
B9 B8 B12 B10 37.85(17)
B3 B8 B12 B7 37.94(17)
B4 B8 B12 B7 101.3(2)
B9 B8 B12 B7 138.30(19)
